data_7132250
loop_
_publ_author_name
'Zhan, Huilin'
'Chen, Bin'
'Zhu, Biao'
'Li, Xiang'
'Han, Zhengyu'
'Sun, Jianwei'
'Huang, Hai'

_publ_section_title
;
 Construction of 5-Methyleneoxazolidine-2,4-diones Bearing Modifiable
 Halogen Groups through a Halopalladation Strategy
;
_journal_name_full 'Chemical Communications'
_journal_paper_doi 10.1039/D3CC04475K
_journal_year 2023
_chemical_formula_moiety 'C17 H12 Cl N O3'
_chemical_formula_sum 'C17 H12 Cl N O3'
_chemical_formula_weight 313.73
_space_group_crystal_system monoclinic
_space_group_IT_number 14
_space_group_name_Hall '-P 2ybc'
_space_group_name_H-M_alt 'P 1 21/c 1'
_atom_sites_solution_hydrogens geom
_atom_sites_solution_primary iterative
_audit_creation_date 2023-06-12
_audit_creation_method
;
Olex2 1.5-alpha
(compiled 2023.03.06 svn.rbb2c1857 for OlexSys, GUI svn.r6748)
;
_audit_update_record
;
2023-08-18 deposited with the CCDC.	2023-10-24 downloaded from the CCDC.
;
_cell_angle_alpha 90
_cell_angle_beta 106.4445(14)
_cell_angle_gamma 90
_cell_formula_units_Z 4
_cell_length_a 9.33774(13)
_cell_length_b 12.11111(16)
_cell_length_c 12.88123(17)
_cell_measurement_reflns_used 6190
_cell_measurement_temperature 100.01(10)
_cell_measurement_theta_max 74.2080
_cell_measurement_theta_min 4.9170
_cell_volume 1397.15(3)
_computing_cell_refinement 'CrysAlisPro 1.171.42.49 (Rigaku OD, 2022)'
_computing_data_collection 'CrysAlisPro 1.171.42.49 (Rigaku OD, 2022)'
_computing_data_reduction 'CrysAlisPro 1.171.42.49 (Rigaku OD, 2022)'
_computing_molecular_graphics 'Olex2 1.5-alpha (Dolomanov et al., 2009)'
_computing_publication_material 'Olex2 1.5-alpha (Dolomanov et al., 2009)'
_computing_structure_refinement 'SHELXL 2014/7 (Sheldrick, 2015)'
_computing_structure_solution 'olex2.solve 1.5-alpha (Bourhis et al., 2015)'
_diffrn_ambient_environment N~2~
_diffrn_ambient_temperature 100.01(10)
_diffrn_detector 'CCD plate'
_diffrn_detector_area_resol_mean 10.3577
_diffrn_detector_type Atlas
_diffrn_measured_fraction_theta_full 0.998
_diffrn_measured_fraction_theta_max 0.982
_diffrn_measurement_details
;
List of Runs (angles in degrees, time in seconds):

  # Type    Start    End  Width  t~exp~   \w     \q     \k     \f   Frames
#--------------------------------------------------------------------------
  1  \w     16.00 115.00   1.00    2.00    --   39.95  37.00 150.00   99
  2  \w    -20.00  74.00   1.00    2.00    --   39.95 -77.00-120.00   94
  3  \w    -30.00  62.00   1.00    2.00    --   39.95 -37.00 -30.00   92
  4  \w     80.00 178.00   1.00    3.50    --  107.44  30.00  60.00   98
  5  \w     37.00 137.00   1.00    3.50    --  107.44 -61.00 -30.00  100
  6  \w     77.00 176.00   1.00    3.50    --  107.44  30.00 150.00   99
  7  \w     24.00  66.00   1.00    3.50    --  107.44 -94.00 -60.00   42
  8  \w     63.00 146.00   1.00    3.50    --  107.44 178.00 -60.00   83
  9  \w     79.00 109.00   1.00    3.50    --  107.44-111.00  60.00   30
 10  \w     79.00 104.00   1.00    3.50    --  107.44 -94.00 -60.00   25
 11  \w     29.00 109.00   1.00    3.50    --  107.44-111.00 -90.00   80
 12  \w     61.00 138.00   1.00    3.50    --  107.44 -61.00  60.00   77
 13  \w    110.00 165.00   1.00    3.50    --  107.44 111.00  90.00   55
;
_diffrn_measurement_device 'kappa diffractometer'
_diffrn_measurement_device_type 'SuperNova, Dual, Cu at home/near, Atlas'
_diffrn_measurement_method '\w scans'
_diffrn_orient_matrix_type 'CrysAlisPro convention (1999,Acta A55,543-557)'
_diffrn_orient_matrix_UB_11 0.0702944000
_diffrn_orient_matrix_UB_12 0.0254561000
_diffrn_orient_matrix_UB_13 -0.0920519000
_diffrn_orient_matrix_UB_21 -0.0813597000
_diffrn_orient_matrix_UB_22 0.1119933000
_diffrn_orient_matrix_UB_23 -0.0190784000
_diffrn_orient_matrix_UB_31 0.1342149000
_diffrn_orient_matrix_UB_32 0.0547267000
_diffrn_orient_matrix_UB_33 0.0819836000
_diffrn_radiation_monochromator mirror
_diffrn_radiation_probe x-ray
_diffrn_radiation_type 'Cu K\a'
_diffrn_radiation_wavelength 1.54184
_diffrn_reflns_av_R_equivalents 0.0162
_diffrn_reflns_av_unetI/netI 0.0161
_diffrn_reflns_Laue_measured_fraction_full 0.998
_diffrn_reflns_Laue_measured_fraction_max 0.982
_diffrn_reflns_limit_h_max 11
_diffrn_reflns_limit_h_min -10
_diffrn_reflns_limit_k_max 14
_diffrn_reflns_limit_k_min -14
_diffrn_reflns_limit_l_max 16
_diffrn_reflns_limit_l_min -14
_diffrn_reflns_number 8023
_diffrn_reflns_point_group_measured_fraction_full 0.998
_diffrn_reflns_point_group_measured_fraction_max 0.982
_diffrn_reflns_theta_full 67.684
_diffrn_reflns_theta_max 74.102
_diffrn_reflns_theta_min 4.938
_diffrn_source 'micro-focus sealed X-ray tube'
_diffrn_source_current 0.80
_diffrn_source_power 0.040
_diffrn_source_target Cu
_diffrn_source_type 'SuperNova (Cu) X-ray Source'
_diffrn_source_voltage 50
_exptl_absorpt_coefficient_mu 2.537
_exptl_absorpt_correction_T_max 1.00000
_exptl_absorpt_correction_T_min 0.57551
_exptl_absorpt_correction_type multi-scan
_exptl_absorpt_process_details
;
CrysAlisPro 1.171.42.49 (Rigaku Oxford Diffraction, 2022)
Empirical absorption correction using spherical harmonics,
implemented in SCALE3 ABSPACK scaling algorithm.
;
_exptl_crystal_colour colourless
_exptl_crystal_colour_primary colourless
_exptl_crystal_density_diffrn 1.491
_exptl_crystal_description plate
_exptl_crystal_F_000 648
_exptl_crystal_size_max 0.28
_exptl_crystal_size_mid 0.24
_exptl_crystal_size_min 0.07
_refine_diff_density_max 0.299
_refine_diff_density_min -0.283
_refine_diff_density_rms 0.045
_refine_ls_extinction_method none
_refine_ls_goodness_of_fit_ref 1.039
_refine_ls_hydrogen_treatment constr
_refine_ls_matrix_type full
_refine_ls_number_parameters 199
_refine_ls_number_reflns 2780
_refine_ls_number_restraints 0
_refine_ls_restrained_S_all 1.039
_refine_ls_R_factor_all 0.0293
_refine_ls_R_factor_gt 0.0273
_refine_ls_shift/su_max 0.001
_refine_ls_shift/su_mean 0.000
_refine_ls_structure_factor_coef Fsqd
_refine_ls_weighting_details 'w=1/[\s^2^(Fo^2^)+(0.0397P)^2^+0.5699P] where P=(Fo^2^+2Fc^2^)/3'
_refine_ls_weighting_scheme calc
_refine_ls_wR_factor_gt 0.0726
_refine_ls_wR_factor_ref 0.0738
_reflns_Friedel_coverage 0.000
_reflns_number_gt 2632
_reflns_number_total 2780
_reflns_threshold_expression 'I > 2\s(I)'
_cod_data_source_file d3cc04475k2.cif
_cod_data_source_block sliu11cult_auto
_cod_database_code 7132250
_shelx_shelxl_version_number 2014/7
_chemical_oxdiff_formula 'C30 H28 Cl O N'
_shelx_space_group_comment
;
The symmetry employed for this shelxl refinement is uniquely defined
by the following loop, which should always be used as a source of
symmetry information in preference to the above space-group names.
They are only intended as comments.
;
_olex2_refinement_description
;
1. Fixed Uiso
 At 1.2 times of:
  All C(H) groups, All C(H,H) groups
2.a Secondary CH2 refined with riding coordinates:
 C11(H11A,H11B)
2.b Aromatic/amide H refined with riding coordinates:
 C6(H6), C7(H7), C8(H8), C9(H9), C10(H10), C13(H13), C14(H14), C15(H15),
 C16(H16), C17(H17)
;
_olex2_submission_special_instructions 'No special instructions were received'
_oxdiff_exptl_absorpt_empirical_details
;
Empirical correction (ABSPACK) includes:
- Absorption correction using spherical harmonics
- Frame scaling
;
_oxdiff_exptl_absorpt_empirical_full_max 1.524
_oxdiff_exptl_absorpt_empirical_full_min 0.604

loop_
_space_group_symop_operation_xyz
'x, y, z'
'-x, y+1/2, -z+1/2'
'-x, -y, -z'
'x, -y-1/2, z-1/2'

loop_
_atom_site_label
_atom_site_type_symbol
_atom_site_fract_x
_atom_site_fract_y
_atom_site_fract_z
_atom_site_U_iso_or_equiv
_atom_site_adp_type
_atom_site_occupancy
_atom_site_site_symmetry_order
_atom_site_calc_flag
_atom_site_refinement_flags_posn
_atom_site_refinement_flags_adp
_atom_site_refinement_flags_occupancy
_atom_site_disorder_assembly
_atom_site_disorder_group
Cl1 Cl 0.10736(3) 0.52221(2) 0.28482(2) 0.02170(10) Uani 1 1 d . . . . .
O1 O 0.50261(10) 0.33694(7) 0.03483(7) 0.0205(2) Uani 1 1 d . . . . .
O2 O 0.32056(10) 0.33731(8) 0.32779(7) 0.0230(2) Uani 1 1 d . . . . .
O3 O 0.33384(9) 0.44793(7) 0.07912(7) 0.01542(18) Uani 1 1 d . . . . .
N1 N 0.43491(11) 0.31218(8) 0.19293(8) 0.0162(2) Uani 1 1 d . . . . .
C1 C 0.43336(13) 0.36083(10) 0.09649(10) 0.0159(2) Uani 1 1 d . . . . .
C2 C 0.33962(13) 0.36406(10) 0.24262(10) 0.0164(2) Uani 1 1 d . . . . .
C3 C 0.27230(13) 0.45436(10) 0.16514(9) 0.0150(2) Uani 1 1 d . . . . .
C4 C 0.16776(13) 0.52918(9) 0.16953(9) 0.0153(2) Uani 1 1 d . . . . .
C5 C 0.09782(12) 0.61486(9) 0.08949(9) 0.0146(2) Uani 1 1 d . . . . .
C6 C 0.15602(13) 0.64211(10) 0.00359(10) 0.0177(2) Uani 1 1 d . . . . .
H6 H 0.2433 0.6061 -0.0032 0.021 Uiso 1 1 calc R U . . .
C7 C 0.08619(14) 0.72165(10) -0.07152(10) 0.0203(3) Uani 1 1 d . . . . .
H7 H 0.1257 0.7391 -0.1299 0.024 Uiso 1 1 calc R U . . .
C8 C -0.04101(14) 0.77614(10) -0.06235(10) 0.0193(3) Uani 1 1 d . . . . .
H8 H -0.0885 0.8300 -0.1143 0.023 Uiso 1 1 calc R U . . .
C9 C -0.09765(13) 0.75102(10) 0.02323(10) 0.0195(2) Uani 1 1 d . . . . .
H9 H -0.1835 0.7887 0.0306 0.023 Uiso 1 1 calc R U . . .
C10 C -0.02953(13) 0.67093(10) 0.09842(10) 0.0178(2) Uani 1 1 d . . . . .
H10 H -0.0698 0.6540 0.1565 0.021 Uiso 1 1 calc R U . . .
C11 C 0.52200(13) 0.21291(10) 0.23602(10) 0.0187(2) Uani 1 1 d . . . . .
H11A H 0.5597 0.2184 0.3158 0.022 Uiso 1 1 calc R U . . .
H11B H 0.6091 0.2079 0.2068 0.022 Uiso 1 1 calc R U . . .
C12 C 0.42768(12) 0.11012(10) 0.20578(9) 0.0156(2) Uani 1 1 d . . . . .
C13 C 0.35785(13) 0.06575(10) 0.27862(10) 0.0177(2) Uani 1 1 d . . . . .
H13 H 0.3735 0.0980 0.3482 0.021 Uiso 1 1 calc R U . . .
C14 C 0.26512(14) -0.02587(10) 0.24949(11) 0.0206(3) Uani 1 1 d . . . . .
H14 H 0.2173 -0.0559 0.2991 0.025 Uiso 1 1 calc R U . . .
C15 C 0.24238(14) -0.07340(10) 0.14803(11) 0.0231(3) Uani 1 1 d . . . . .
H15 H 0.1786 -0.1356 0.1281 0.028 Uiso 1 1 calc R U . . .
C16 C 0.31283(15) -0.03002(11) 0.07597(10) 0.0232(3) Uani 1 1 d . . . . .
H16 H 0.2981 -0.0631 0.0069 0.028 Uiso 1 1 calc R U . . .
C17 C 0.40503(14) 0.06175(10) 0.10416(10) 0.0197(3) Uani 1 1 d . . . . .
H17 H 0.4526 0.0915 0.0542 0.024 Uiso 1 1 calc R U . . .

loop_
_atom_site_aniso_label
_atom_site_aniso_U_11
_atom_site_aniso_U_22
_atom_site_aniso_U_33
_atom_site_aniso_U_23
_atom_site_aniso_U_13
_atom_site_aniso_U_12
Cl1 0.02535(17) 0.02489(17) 0.01791(16) 0.00276(11) 0.01109(12) 0.00561(11)
O1 0.0199(4) 0.0214(4) 0.0216(4) 0.0003(3) 0.0080(3) 0.0029(3)
O2 0.0272(5) 0.0232(5) 0.0202(4) 0.0057(4) 0.0092(4) 0.0036(4)
O3 0.0162(4) 0.0149(4) 0.0158(4) 0.0013(3) 0.0056(3) 0.0019(3)
N1 0.0153(5) 0.0139(5) 0.0187(5) 0.0020(4) 0.0036(4) 0.0011(4)
C1 0.0136(5) 0.0136(5) 0.0191(6) -0.0009(4) 0.0023(4) -0.0015(4)
C2 0.0152(5) 0.0147(5) 0.0181(6) -0.0003(4) 0.0028(4) -0.0019(4)
C3 0.0152(5) 0.0156(5) 0.0140(5) -0.0002(4) 0.0037(4) -0.0032(4)
C4 0.0155(5) 0.0155(6) 0.0152(5) -0.0015(4) 0.0046(4) -0.0029(4)
C5 0.0148(5) 0.0121(5) 0.0156(5) -0.0026(4) 0.0021(4) -0.0020(4)
C6 0.0189(6) 0.0150(5) 0.0203(6) -0.0005(4) 0.0071(5) 0.0017(4)
C7 0.0255(6) 0.0170(6) 0.0197(6) 0.0014(4) 0.0087(5) 0.0008(5)
C8 0.0198(6) 0.0150(6) 0.0205(6) 0.0009(4) 0.0011(5) 0.0015(4)
C9 0.0144(5) 0.0178(6) 0.0246(6) -0.0019(5) 0.0027(5) 0.0011(4)
C10 0.0158(5) 0.0186(6) 0.0192(6) -0.0011(5) 0.0054(4) -0.0020(4)
C11 0.0158(5) 0.0153(6) 0.0226(6) 0.0029(5) 0.0017(4) 0.0019(4)
C12 0.0135(5) 0.0139(5) 0.0175(6) 0.0022(4) 0.0011(4) 0.0037(4)
C13 0.0187(6) 0.0174(6) 0.0160(6) 0.0021(4) 0.0031(4) 0.0042(4)
C14 0.0178(6) 0.0185(6) 0.0251(6) 0.0074(5) 0.0054(5) 0.0026(5)
C15 0.0193(6) 0.0158(6) 0.0289(7) 0.0005(5) -0.0016(5) 0.0001(5)
C16 0.0253(6) 0.0225(6) 0.0184(6) -0.0047(5) 0.0005(5) 0.0038(5)
C17 0.0200(6) 0.0215(6) 0.0178(6) 0.0020(5) 0.0059(5) 0.0041(5)

loop_
_atom_type_symbol
_atom_type_description
_atom_type_scat_dispersion_real
_atom_type_scat_dispersion_imag
_atom_type_scat_source
C C 0.0181 0.0091 'International Tables Vol C Tables 4.2.6.8 and 6.1.1.4'
H H 0.0000 0.0000 'International Tables Vol C Tables 4.2.6.8 and 6.1.1.4'
Cl Cl 0.3639 0.7018 'International Tables Vol C Tables 4.2.6.8 and 6.1.1.4'
N N 0.0311 0.0180 'International Tables Vol C Tables 4.2.6.8 and 6.1.1.4'
O O 0.0492 0.0322 'International Tables Vol C Tables 4.2.6.8 and 6.1.1.4'

loop_
_geom_angle_atom_site_label_1
_geom_angle_atom_site_label_2
_geom_angle_atom_site_label_3
_geom_angle
_geom_angle_site_symmetry_1
_geom_angle_site_symmetry_3
_geom_angle_publ_flag
C1 O3 C3 108.98(9) . . ?
C1 N1 C2 112.35(10) . . ?
C1 N1 C11 123.81(10) . . ?
C2 N1 C11 123.77(10) . . ?
O1 C1 O3 122.94(11) . . ?
O1 C1 N1 129.06(11) . . ?
N1 C1 O3 108.00(10) . . ?
O2 C2 N1 125.36(11) . . ?
O2 C2 C3 131.50(11) . . ?
N1 C2 C3 103.14(10) . . ?
O3 C3 C2 107.54(10) . . ?
C4 C3 O3 122.76(10) . . ?
C4 C3 C2 129.67(11) . . ?
C3 C4 Cl1 114.79(9) . . ?
C3 C4 C5 128.78(11) . . ?
C5 C4 Cl1 116.43(9) . . ?
C6 C5 C4 121.45(10) . . ?
C10 C5 C4 120.02(11) . . ?
C10 C5 C6 118.53(11) . . ?
C5 C6 H6 119.9 . . ?
C7 C6 C5 120.12(11) . . ?
C7 C6 H6 119.9 . . ?
C6 C7 H7 119.6 . . ?
C6 C7 C8 120.84(12) . . ?
C8 C7 H7 119.6 . . ?
C7 C8 H8 120.3 . . ?
C9 C8 C7 119.37(11) . . ?
C9 C8 H8 120.3 . . ?
C8 C9 H9 119.8 . . ?
C8 C9 C10 120.34(11) . . ?
C10 C9 H9 119.8 . . ?
C5 C10 H10 119.6 . . ?
C9 C10 C5 120.79(11) . . ?
C9 C10 H10 119.6 . . ?
N1 C11 H11A 109.5 . . ?
N1 C11 H11B 109.5 . . ?
N1 C11 C12 110.91(9) . . ?
H11A C11 H11B 108.0 . . ?
C12 C11 H11A 109.5 . . ?
C12 C11 H11B 109.5 . . ?
C13 C12 C11 119.61(11) . . ?
C13 C12 C17 119.64(11) . . ?
C17 C12 C11 120.70(11) . . ?
C12 C13 H13 120.0 . . ?
C14 C13 C12 120.00(11) . . ?
C14 C13 H13 120.0 . . ?
C13 C14 H14 119.9 . . ?
C15 C14 C13 120.13(12) . . ?
C15 C14 H14 119.9 . . ?
C14 C15 H15 120.0 . . ?
C16 C15 C14 119.92(12) . . ?
C16 C15 H15 120.0 . . ?
C15 C16 H16 119.8 . . ?
C15 C16 C17 120.35(12) . . ?
C17 C16 H16 119.8 . . ?
C12 C17 H17 120.0 . . ?
C16 C17 C12 119.95(12) . . ?
C16 C17 H17 120.0 . . ?

loop_
_geom_bond_atom_site_label_1
_geom_bond_atom_site_label_2
_geom_bond_distance
_geom_bond_site_symmetry_2
_geom_bond_publ_flag
Cl1 C4 1.7334(12) . ?
O1 C1 1.1931(15) . ?
O2 C2 1.2045(15) . ?
O3 C1 1.3816(14) . ?
O3 C3 1.3873(14) . ?
N1 C1 1.3713(15) . ?
N1 C2 1.3851(16) . ?
N1 C11 1.4694(15) . ?
C2 C3 1.4939(16) . ?
C3 C4 1.3448(17) . ?
C4 C5 1.4783(16) . ?
C5 C6 1.4032(17) . ?
C5 C10 1.4021(16) . ?
C6 H6 0.9500 . ?
C6 C7 1.3900(17) . ?
C7 H7 0.9500 . ?
C7 C8 1.3927(18) . ?
C8 H8 0.9500 . ?
C8 C9 1.3849(18) . ?
C9 H9 0.9500 . ?
C9 C10 1.3909(17) . ?
C10 H10 0.9500 . ?
C11 H11A 0.9900 . ?
C11 H11B 0.9900 . ?
C11 C12 1.5109(16) . ?
C12 C13 1.3932(17) . ?
C12 C17 1.3945(17) . ?
C13 H13 0.9500 . ?
C13 C14 1.3920(18) . ?
C14 H14 0.9500 . ?
C14 C15 1.3883(19) . ?
C15 H15 0.9500 . ?
C15 C16 1.384(2) . ?
C16 H16 0.9500 . ?
C16 C17 1.3898(18) . ?
C17 H17 0.9500 . ?

loop_
_geom_torsion_atom_site_label_1
_geom_torsion_atom_site_label_2
_geom_torsion_atom_site_label_3
_geom_torsion_atom_site_label_4
_geom_torsion
_geom_torsion_site_symmetry_1
_geom_torsion_site_symmetry_2
_geom_torsion_site_symmetry_3
_geom_torsion_site_symmetry_4
_geom_torsion_publ_flag
Cl1 C4 C5 C6 168.04(9) . . . . ?
Cl1 C4 C5 C10 -11.95(14) . . . . ?
O2 C2 C3 O3 -179.84(12) . . . . ?
O2 C2 C3 C4 -1.9(2) . . . . ?
O3 C3 C4 Cl1 -179.82(8) . . . . ?
O3 C3 C4 C5 0.70(19) . . . . ?
N1 C2 C3 O3 -0.45(12) . . . . ?
N1 C2 C3 C4 177.54(12) . . . . ?
N1 C11 C12 C13 -95.59(13) . . . . ?
N1 C11 C12 C17 81.87(14) . . . . ?
C1 O3 C3 C2 0.26(12) . . . . ?
C1 O3 C3 C4 -177.90(11) . . . . ?
C1 N1 C2 O2 179.93(11) . . . . ?
C1 N1 C2 C3 0.49(13) . . . . ?
C1 N1 C11 C12 -94.88(13) . . . . ?
C2 N1 C1 O1 179.42(12) . . . . ?
C2 N1 C1 O3 -0.36(13) . . . . ?
C2 N1 C11 C12 81.91(14) . . . . ?
C2 C3 C4 Cl1 2.46(17) . . . . ?
C2 C3 C4 C5 -177.02(11) . . . . ?
C3 O3 C1 O1 -179.76(11) . . . . ?
C3 O3 C1 N1 0.05(12) . . . . ?
C3 C4 C5 C6 -12.49(19) . . . . ?
C3 C4 C5 C10 167.52(12) . . . . ?
C4 C5 C6 C7 178.84(11) . . . . ?
C4 C5 C10 C9 -179.37(11) . . . . ?
C5 C6 C7 C8 0.64(19) . . . . ?
C6 C5 C10 C9 0.64(17) . . . . ?
C6 C7 C8 C9 0.44(18) . . . . ?
C7 C8 C9 C10 -0.97(18) . . . . ?
C8 C9 C10 C5 0.43(18) . . . . ?
C10 C5 C6 C7 -1.17(17) . . . . ?
C11 N1 C1 O1 -3.46(19) . . . . ?
C11 N1 C1 O3 176.75(9) . . . . ?
C11 N1 C2 O2 2.82(19) . . . . ?
C11 N1 C2 C3 -176.62(10) . . . . ?
C11 C12 C13 C14 176.99(10) . . . . ?
C11 C12 C17 C16 -177.27(11) . . . . ?
C12 C13 C14 C15 0.20(18) . . . . ?
C13 C12 C17 C16 0.19(17) . . . . ?
C13 C14 C15 C16 0.41(19) . . . . ?
C14 C15 C16 C17 -0.72(19) . . . . ?
C15 C16 C17 C12 0.42(19) . . . . ?
C17 C12 C13 C14 -0.49(17) . . . . ?
